data_4118544
loop_
_publ_author_name
'Zachary M. Hudson'
'Christina Sun'
'Michael G. Helander'
'Yi-Lu Chang'
'Zheng-Hong Lu'
'Suning Wang'

_publ_section_title
;
 Highly Efficient Blue Phosphorescence from Triarylboron-Functionalized
 Platinum(II) Complexes of N-Heterocyclic Carbenes
;
_journal_name_full 'Journal of the American Chemical Society'
_journal_page_first 13930
_journal_page_last 13933
_journal_paper_doi 10.1021/ja3048656
_journal_volume 134
_journal_year 2012
_chemical_formula_sum 'C33 H37 B N2 O2 Pt'
_chemical_formula_weight 699.55
_chemical_name_systematic
; 
 ? 
;
_space_group_IT_number 2
_symmetry_cell_setting triclinic
_symmetry_space_group_name_Hall '-P 1'
_symmetry_space_group_name_H-M 'P -1'
_atom_sites_solution_hydrogens geom
_atom_sites_solution_primary direct
_atom_sites_solution_secondary difmap
_audit_creation_method SHELXL-97
_cell_angle_alpha 103.888(3)
_cell_angle_beta 90.285(3)
_cell_angle_gamma 101.735(3)
_cell_formula_units_Z 2
_cell_length_a 8.136(2)
_cell_length_b 11.030(3)
_cell_length_c 17.118(4)
_cell_measurement_reflns_used 7095
_cell_measurement_temperature 180(2)
_cell_measurement_theta_max 26.87
_cell_measurement_theta_min 2.46
_cell_volume 1457.8(6)
_computing_cell_refinement 'Bruker SAINT'
_computing_data_collection 'Bruker APEX2'
_computing_data_reduction 'Bruker SAINT'
_computing_molecular_graphics 'Bruker SHELXTL'
_computing_publication_material 'Bruker SHELXTL'
_computing_structure_refinement 'SHELXL-97 (Sheldrick, 1997)'
_computing_structure_solution 'SHELXS-97 (Sheldrick, 1990)'
_diffrn_ambient_temperature 180(2)
_diffrn_measured_fraction_theta_full 0.994
_diffrn_measured_fraction_theta_max 0.994
_diffrn_measurement_device_type 'Bruker APEX-II CCD'
_diffrn_measurement_method '\f and \w scans'
_diffrn_radiation_monochromator graphite
_diffrn_radiation_source 'fine-focus sealed tube'
_diffrn_radiation_type MoK\a
_diffrn_radiation_wavelength 0.71073
_diffrn_reflns_av_R_equivalents 0.0407
_diffrn_reflns_av_sigmaI/netI 0.0501
_diffrn_reflns_limit_h_max 10
_diffrn_reflns_limit_h_min -10
_diffrn_reflns_limit_k_max 13
_diffrn_reflns_limit_k_min -13
_diffrn_reflns_limit_l_max 21
_diffrn_reflns_limit_l_min -21
_diffrn_reflns_number 14895
_diffrn_reflns_theta_full 26.00
_diffrn_reflns_theta_max 26.00
_diffrn_reflns_theta_min 1.95
_diffrn_standards_number 0
_exptl_absorpt_coefficient_mu 4.845
_exptl_absorpt_correction_T_max 0.9093
_exptl_absorpt_correction_T_min 0.8683
_exptl_absorpt_correction_type multi-scan
_exptl_crystal_density_diffrn 1.594
_exptl_crystal_F_000 696
_exptl_crystal_size_max 0.03
_exptl_crystal_size_mid 0.02
_exptl_crystal_size_min 0.02
_refine_diff_density_max 1.611
_refine_diff_density_min -0.852
_refine_diff_density_rms 0.109
_refine_ls_extinction_method none
_refine_ls_goodness_of_fit_ref 1.022
_refine_ls_hydrogen_treatment constr
_refine_ls_matrix_type full
_refine_ls_number_parameters 361
_refine_ls_number_reflns 5693
_refine_ls_number_restraints 0
_refine_ls_restrained_S_all 1.022
_refine_ls_R_factor_all 0.0322
_refine_ls_R_factor_gt 0.0272
_refine_ls_shift/su_max 0.051
_refine_ls_shift/su_mean 0.001
_refine_ls_structure_factor_coef Fsqd
_refine_ls_weighting_details 'calc w=1/[\s^2^(Fo^2^)+(0.0280P)^2^+0.0000P] where P=(Fo^2^+2Fc^2^)/3'
_refine_ls_weighting_scheme calc
_refine_ls_wR_factor_gt 0.0628
_refine_ls_wR_factor_ref 0.0653
_reflns_number_gt 5126
_reflns_number_total 5693
_reflns_threshold_expression >2sigma(I)
_cod_data_source_file ja3048656_si_001.cif
_cod_data_source_block zac37
_cod_database_code 4118544

loop_
_symmetry_equiv_pos_as_xyz
'x, y, z'
'-x, -y, -z'

loop_
_atom_site_label
_atom_site_type_symbol
_atom_site_fract_x
_atom_site_fract_y
_atom_site_fract_z
_atom_site_U_iso_or_equiv
_atom_site_adp_type
_atom_site_occupancy
_atom_site_symmetry_multiplicity
_atom_site_calc_flag
_atom_site_refinement_flags
Pt1 Pt 1.117426(17) 0.452062(13) 0.421592(8) 0.02461(6) Uani 1 1 d .
B1 B 0.7149(6) 0.0216(4) 0.2081(3) 0.0278(10) Uani 1 1 d .
O1 O 1.2440(3) 0.6427(2) 0.46408(17) 0.0314(6) Uani 1 1 d .
O2 O 1.0052(4) 0.4982(3) 0.32912(17) 0.0332(7) Uani 1 1 d .
N1 N 1.1730(4) 0.2500(3) 0.48660(19) 0.0257(7) Uani 1 1 d .
N2 N 1.3146(4) 0.4204(3) 0.56744(19) 0.0273(7) Uani 1 1 d .
C1 C 1.2133(4) 0.3795(4) 0.4996(2) 0.0255(8) Uani 1 1 d .
C2 C 1.3895(5) 0.5532(4) 0.6074(3) 0.0359(10) Uani 1 1 d .
H2A H 1.3654 0.6091 0.5741 0.054 Uiso 1 1 calc R
H2B H 1.5114 0.5632 0.6148 0.054 Uiso 1 1 calc R
H2C H 1.3418 0.5763 0.6600 0.054 Uiso 1 1 calc R
C3 C 1.3388(5) 0.3170(4) 0.5956(2) 0.0327(9) Uani 1 1 d .
H3A H 1.4062 0.3208 0.6420 0.039 Uiso 1 1 calc R
C4 C 1.2501(5) 0.2113(4) 0.5457(2) 0.0304(9) Uani 1 1 d .
H4A H 1.2416 0.1261 0.5501 0.037 Uiso 1 1 calc R
C5 C 1.0622(4) 0.1846(4) 0.4187(2) 0.0245(8) Uani 1 1 d .
C6 C 1.0136(5) 0.0533(4) 0.3934(2) 0.0281(9) Uani 1 1 d .
H6A H 1.0522 -0.0003 0.4221 0.034 Uiso 1 1 calc R
C7 C 0.9055(5) 0.0011(4) 0.3240(2) 0.0289(9) Uani 1 1 d .
H7A H 0.8749 -0.0890 0.3042 0.035 Uiso 1 1 calc R
C8 C 0.8417(5) 0.0799(4) 0.2833(2) 0.0272(8) Uani 1 1 d .
C9 C 0.8951(4) 0.2132(4) 0.3125(2) 0.0264(8) Uani 1 1 d .
H9A H 0.8509 0.2674 0.2863 0.032 Uiso 1 1 calc R
C10 C 1.0101(5) 0.2688(4) 0.3783(2) 0.0264(8) Uani 1 1 d .
C11 C 0.9445(7) 0.6124(5) 0.2376(3) 0.0482(12) Uani 1 1 d .
H11A H 0.8246 0.5747 0.2380 0.072 Uiso 1 1 calc R
H11B H 0.9925 0.5643 0.1908 0.072 Uiso 1 1 calc R
H11C H 0.9581 0.7015 0.2346 0.072 Uiso 1 1 calc R
C12 C 1.0335(5) 0.6075(4) 0.3134(2) 0.0329(9) Uani 1 1 d .
C13 C 1.1375(5) 0.7187(4) 0.3602(3) 0.0353(10) Uani 1 1 d .
H13A H 1.1436 0.7940 0.3418 0.042 Uiso 1 1 calc R
C14 C 1.2321(5) 0.7317(4) 0.4300(2) 0.0273(8) Uani 1 1 d .
C15 C 1.3294(5) 0.8613(4) 0.4729(3) 0.0360(10) Uani 1 1 d .
H15A H 1.4457 0.8564 0.4845 0.054 Uiso 1 1 calc R
H15B H 1.2778 0.8913 0.5236 0.054 Uiso 1 1 calc R
H15C H 1.3284 0.9209 0.4389 0.054 Uiso 1 1 calc R
C16 C 0.7247(5) -0.1152(4) 0.1542(2) 0.0301(9) Uani 1 1 d .
C17 C 0.8744(5) -0.1374(4) 0.1172(2) 0.0335(9) Uani 1 1 d .
C18 C 0.8851(6) -0.2602(4) 0.0751(2) 0.0376(10) Uani 1 1 d .
H18A H 0.9851 -0.2726 0.0488 0.045 Uiso 1 1 calc R
C19 C 0.7534(6) -0.3656(4) 0.0702(3) 0.0415(11) Uani 1 1 d .
C20 C 0.6075(6) -0.3432(4) 0.1069(3) 0.0434(11) Uani 1 1 d .
H20A H 0.5168 -0.4136 0.1047 0.052 Uiso 1 1 calc R
C21 C 0.5882(5) -0.2211(4) 0.1469(3) 0.0374(10) Uani 1 1 d .
C22 C 0.4220(6) -0.2065(5) 0.1837(4) 0.0576(14) Uani 1 1 d .
H22A H 0.3349 -0.2819 0.1592 0.086 Uiso 1 1 calc R
H22B H 0.3905 -0.1301 0.1737 0.086 Uiso 1 1 calc R
H22C H 0.4333 -0.1978 0.2419 0.086 Uiso 1 1 calc R
C23 C 0.7716(7) -0.4998(4) 0.0290(3) 0.0580(14) Uani 1 1 d .
H23A H 0.6628 -0.5591 0.0258 0.087 Uiso 1 1 calc R
H23B H 0.8543 -0.5253 0.0601 0.087 Uiso 1 1 calc R
H23C H 0.8094 -0.5018 -0.0254 0.087 Uiso 1 1 calc R
C24 C 1.0253(6) -0.0315(5) 0.1213(3) 0.0466(12) Uani 1 1 d .
H24A H 1.1250 -0.0679 0.1083 0.070 Uiso 1 1 calc R
H24B H 1.0417 0.0248 0.1757 0.070 Uiso 1 1 calc R
H24C H 1.0075 0.0176 0.0824 0.070 Uiso 1 1 calc R
C25 C 0.5829(5) 0.1019(4) 0.1909(2) 0.0274(8) Uani 1 1 d .
C26 C 0.5753(5) 0.1412(4) 0.1186(2) 0.0331(9) Uani 1 1 d .
C27 C 0.4616(6) 0.2162(4) 0.1081(3) 0.0406(11) Uani 1 1 d .
H27A H 0.4584 0.2412 0.0588 0.049 Uiso 1 1 calc R
C28 C 0.3536(5) 0.2553(4) 0.1664(3) 0.0367(10) Uani 1 1 d .
C29 C 0.3585(5) 0.2145(4) 0.2371(3) 0.0338(10) Uani 1 1 d .
H29A H 0.2839 0.2385 0.2777 0.041 Uiso 1 1 calc R
C30 C 0.4699(5) 0.1394(4) 0.2500(2) 0.0298(9) Uani 1 1 d .
C31 C 0.4605(6) 0.0985(5) 0.3286(3) 0.0423(11) Uani 1 1 d .
H31A H 0.3457 0.0535 0.3337 0.063 Uiso 1 1 calc R
H31B H 0.4916 0.1741 0.3738 0.063 Uiso 1 1 calc R
H31D H 0.5383 0.0415 0.3291 0.063 Uiso 1 1 calc R
C32 C 0.2310(6) 0.3361(5) 0.1543(3) 0.0522(13) Uani 1 1 d .
H32A H 0.1633 0.2953 0.1039 0.078 Uiso 1 1 calc R
H32D H 0.2932 0.4210 0.1518 0.078 Uiso 1 1 calc R
H32B H 0.1571 0.3445 0.1995 0.078 Uiso 1 1 calc R
C33 C 0.6929(6) 0.1079(5) 0.0524(3) 0.0465(12) Uani 1 1 d .
H33D H 0.6607 0.1350 0.0050 0.070 Uiso 1 1 calc R
H33A H 0.6856 0.0154 0.0379 0.070 Uiso 1 1 calc R
H33B H 0.8085 0.1518 0.0713 0.070 Uiso 1 1 calc R

loop_
_atom_site_aniso_label
_atom_site_aniso_U_11
_atom_site_aniso_U_22
_atom_site_aniso_U_33
_atom_site_aniso_U_23
_atom_site_aniso_U_13
_atom_site_aniso_U_12
Pt1 0.02329(9) 0.02196(9) 0.02775(9) 0.00507(6) 0.00059(6) 0.00412(6)
B1 0.024(2) 0.032(2) 0.027(2) 0.0099(19) 0.0063(18) 0.0026(19)
O1 0.0315(15) 0.0243(15) 0.0352(16) 0.0051(12) -0.0023(12) 0.0013(12)
O2 0.0365(16) 0.0244(15) 0.0389(17) 0.0096(13) -0.0037(13) 0.0049(12)
N1 0.0277(17) 0.0243(17) 0.0256(17) 0.0056(14) 0.0030(14) 0.0071(14)
N2 0.0258(17) 0.0267(18) 0.0276(17) 0.0022(14) -0.0012(14) 0.0064(14)
C1 0.0197(19) 0.027(2) 0.028(2) 0.0039(16) 0.0027(16) 0.0044(16)
C2 0.036(2) 0.028(2) 0.036(2) -0.0005(18) -0.0100(19) 0.0005(18)
C3 0.031(2) 0.036(2) 0.031(2) 0.0071(18) -0.0041(18) 0.0101(18)
C4 0.033(2) 0.029(2) 0.033(2) 0.0114(18) 0.0009(18) 0.0099(18)
C5 0.0220(19) 0.024(2) 0.027(2) 0.0049(16) 0.0026(16) 0.0057(15)
C6 0.027(2) 0.027(2) 0.032(2) 0.0075(17) 0.0030(17) 0.0090(17)
C7 0.032(2) 0.022(2) 0.030(2) 0.0028(16) 0.0042(17) 0.0059(17)
C8 0.0199(19) 0.030(2) 0.032(2) 0.0052(17) 0.0044(16) 0.0087(16)
C9 0.0230(19) 0.028(2) 0.031(2) 0.0077(17) 0.0043(16) 0.0094(16)
C10 0.0213(19) 0.027(2) 0.031(2) 0.0044(16) 0.0081(16) 0.0064(16)
C11 0.070(3) 0.042(3) 0.036(3) 0.012(2) -0.012(2) 0.014(2)
C12 0.036(2) 0.033(2) 0.031(2) 0.0082(18) 0.0025(18) 0.0114(19)
C13 0.044(3) 0.024(2) 0.041(2) 0.0114(18) 0.007(2) 0.0088(18)
C14 0.0233(19) 0.027(2) 0.033(2) 0.0080(17) 0.0096(16) 0.0081(16)
C15 0.035(2) 0.025(2) 0.048(3) 0.0092(19) 0.004(2) 0.0067(18)
C16 0.028(2) 0.031(2) 0.029(2) 0.0053(17) -0.0066(17) 0.0029(17)
C17 0.035(2) 0.034(2) 0.030(2) 0.0047(18) -0.0015(18) 0.0059(18)
C18 0.043(3) 0.041(3) 0.030(2) 0.0040(19) -0.0024(19) 0.017(2)
C19 0.055(3) 0.034(2) 0.033(2) 0.0036(19) -0.012(2) 0.011(2)
C20 0.043(3) 0.032(2) 0.049(3) 0.007(2) -0.011(2) -0.003(2)
C21 0.034(2) 0.034(2) 0.039(2) 0.0064(19) -0.0051(19) -0.0009(19)
C22 0.036(3) 0.040(3) 0.086(4) 0.007(3) 0.012(3) -0.006(2)
C23 0.073(4) 0.032(3) 0.064(3) -0.001(2) -0.017(3) 0.015(3)
C24 0.033(2) 0.043(3) 0.057(3) 0.002(2) 0.010(2) 0.004(2)
C25 0.025(2) 0.028(2) 0.026(2) 0.0034(16) -0.0004(16) 0.0027(16)
C26 0.029(2) 0.037(2) 0.031(2) 0.0074(18) 0.0044(18) 0.0022(18)
C27 0.048(3) 0.044(3) 0.033(2) 0.017(2) 0.003(2) 0.006(2)
C28 0.032(2) 0.032(2) 0.045(3) 0.009(2) -0.003(2) 0.0039(18)
C29 0.027(2) 0.037(2) 0.033(2) 0.0043(19) 0.0026(18) 0.0024(18)
C30 0.027(2) 0.031(2) 0.026(2) 0.0015(17) -0.0021(17) -0.0007(17)
C31 0.045(3) 0.055(3) 0.036(2) 0.017(2) 0.011(2) 0.023(2)
C32 0.055(3) 0.051(3) 0.060(3) 0.020(3) 0.005(3) 0.024(3)
C33 0.050(3) 0.059(3) 0.036(3) 0.016(2) 0.012(2) 0.018(2)

loop_
_atom_type_symbol
_atom_type_description
_atom_type_scat_dispersion_real
_atom_type_scat_dispersion_imag
_atom_type_scat_source
C C 0.0033 0.0016 'International Tables Vol C Tables 4.2.6.8 and 6.1.1.4'
H H 0.0000 0.0000 'International Tables Vol C Tables 4.2.6.8 and 6.1.1.4'
N N 0.0061 0.0033 'International Tables Vol C Tables 4.2.6.8 and 6.1.1.4'
O O 0.0106 0.0060 'International Tables Vol C Tables 4.2.6.8 and 6.1.1.4'
B B 0.0013 0.0007 'International Tables Vol C Tables 4.2.6.8 and 6.1.1.4'
Pt Pt -1.7033 8.3905 'International Tables Vol C Tables 4.2.6.8 and 6.1.1.4'

loop_
_geom_angle_atom_site_label_1
_geom_angle_atom_site_label_2
_geom_angle_atom_site_label_3
_geom_angle
C1 Pt1 C10 80.46(16)
C1 Pt1 O2 170.68(13)
C10 Pt1 O2 90.45(14)
C1 Pt1 O1 98.74(13)
C10 Pt1 O1 176.53(12)
O2 Pt1 O1 90.21(11)
C8 B1 C16 117.7(3)
C8 B1 C25 118.3(4)
C16 B1 C25 124.0(3)
C14 O1 Pt1 124.2(3)
C12 O2 Pt1 125.8(3)
C1 N1 C4 110.5(3)
C1 N1 C5 115.7(3)
C4 N1 C5 133.9(3)
C1 N2 C3 110.1(3)
C1 N2 C2 126.3(3)
C3 N2 C2 123.6(3)
N2 C1 N1 105.2(3)
N2 C1 Pt1 138.4(3)
N1 C1 Pt1 116.5(3)
N2 C2 H2A 109.5
N2 C2 H2B 109.5
H2A C2 H2B 109.5
N2 C2 H2C 109.5
H2A C2 H2C 109.5
H2B C2 H2C 109.5
C4 C3 N2 107.5(3)
C4 C3 H3A 126.2
N2 C3 H3A 126.2
C3 C4 N1 106.7(3)
C3 C4 H4A 126.6
N1 C4 H4A 126.6
C6 C5 C10 123.5(3)
C6 C5 N1 124.2(3)
C10 C5 N1 112.3(3)
C5 C6 C7 118.1(4)
C5 C6 H6A 120.9
C7 C6 H6A 120.9
C6 C7 C8 121.2(4)
C6 C7 H7A 119.4
C8 C7 H7A 119.4
C7 C8 C9 117.9(3)
C7 C8 B1 121.2(4)
C9 C8 B1 120.9(3)
C10 C9 C8 122.7(4)
C10 C9 H9A 118.6
C8 C9 H9A 118.6
C9 C10 C5 116.4(4)
C9 C10 Pt1 128.7(3)
C5 C10 Pt1 114.9(3)
C12 C11 H11A 109.5
C12 C11 H11B 109.5
H11A C11 H11B 109.5
C12 C11 H11C 109.5
H11A C11 H11C 109.5
H11B C11 H11C 109.5
O2 C12 C13 125.7(4)
O2 C12 C11 114.8(4)
C13 C12 C11 119.5(4)
C14 C13 C12 127.7(4)
C14 C13 H13A 116.2
C12 C13 H13A 116.2
O1 C14 C13 126.2(4)
O1 C14 C15 114.7(3)
C13 C14 C15 119.1(4)
C14 C15 H15A 109.5
C14 C15 H15B 109.5
H15A C15 H15B 109.5
C14 C15 H15C 109.5
H15A C15 H15C 109.5
H15B C15 H15C 109.5
C17 C16 C21 117.9(4)
C17 C16 B1 120.9(3)
C21 C16 B1 121.0(4)
C18 C17 C16 120.2(4)
C18 C17 C24 117.9(4)
C16 C17 C24 121.9(4)
C17 C18 C19 122.1(4)
C17 C18 H18A 118.9
C19 C18 H18A 118.9
C20 C19 C18 117.3(4)
C20 C19 C23 121.2(4)
C18 C19 C23 121.4(5)
C19 C20 C21 122.7(4)
C19 C20 H20A 118.7
C21 C20 H20A 118.7
C20 C21 C16 119.7(4)
C20 C21 C22 118.6(4)
C16 C21 C22 121.8(4)
C21 C22 H22A 109.5
C21 C22 H22B 109.5
H22A C22 H22B 109.5
C21 C22 H22C 109.5
H22A C22 H22C 109.5
H22B C22 H22C 109.5
C19 C23 H23A 109.5
C19 C23 H23B 109.5
H23A C23 H23B 109.5
C19 C23 H23C 109.5
H23A C23 H23C 109.5
H23B C23 H23C 109.5
C17 C24 H24A 109.5
C17 C24 H24B 109.5
H24A C24 H24B 109.5
C17 C24 H24C 109.5
H24A C24 H24C 109.5
H24B C24 H24C 109.5
C26 C25 C30 117.4(4)
C26 C25 B1 122.5(3)
C30 C25 B1 120.1(3)
C27 C26 C25 120.1(4)
C27 C26 C33 118.5(4)
C25 C26 C33 121.4(4)
C28 C27 C26 122.7(4)
C28 C27 H27A 118.7
C26 C27 H27A 118.7
C27 C28 C29 117.3(4)
C27 C28 C32 122.3(4)
C29 C28 C32 120.4(4)
C28 C29 C30 121.8(4)
C28 C29 H29A 119.1
C30 C29 H29A 119.1
C29 C30 C25 120.7(4)
C29 C30 C31 116.9(4)
C25 C30 C31 122.4(4)
C30 C31 H31A 109.5
C30 C31 H31B 109.5
H31A C31 H31B 109.5
C30 C31 H31D 109.5
H31A C31 H31D 109.5
H31B C31 H31D 109.5
C28 C32 H32A 109.5
C28 C32 H32D 109.5
H32A C32 H32D 109.5
C28 C32 H32B 109.5
H32A C32 H32B 109.5
H32D C32 H32B 109.5
C26 C33 H33D 109.5
C26 C33 H33A 109.5
H33D C33 H33A 109.5
C26 C33 H33B 109.5
H33D C33 H33B 109.5
H33A C33 H33B 109.5

loop_
_geom_bond_atom_site_label_1
_geom_bond_atom_site_label_2
_geom_bond_distance
Pt1 C1 1.947(4)
Pt1 C10 1.989(4)
Pt1 O2 2.040(3)
Pt1 O1 2.095(3)
B1 C8 1.567(6)
B1 C16 1.586(6)
B1 C25 1.592(6)
O1 C14 1.274(5)
O2 C12 1.274(5)
N1 C1 1.361(5)
N1 C4 1.382(5)
N1 C5 1.416(5)
N2 C1 1.348(5)
N2 C3 1.387(5)
N2 C2 1.461(5)
C2 H2A 0.9800
C2 H2B 0.9800
C2 H2C 0.9800
C3 C4 1.335(6)
C3 H3A 0.9500
C4 H4A 0.9500
C5 C6 1.381(5)
C5 C10 1.409(5)
C6 C7 1.403(5)
C6 H6A 0.9500
C7 C8 1.407(5)
C7 H7A 0.9500
C8 C9 1.409(5)
C9 C10 1.394(5)
C9 H9A 0.9500
C11 C12 1.500(6)
C11 H11A 0.9800
C11 H11B 0.9800
C11 H11C 0.9800
C12 C13 1.400(6)
C13 C14 1.380(6)
C13 H13A 0.9500
C14 C15 1.496(5)
C15 H15A 0.9800
C15 H15B 0.9800
C15 H15C 0.9800
C16 C17 1.414(6)
C16 C21 1.419(5)
C17 C18 1.393(6)
C17 C24 1.501(6)
C18 C19 1.397(6)
C18 H18A 0.9500
C19 C20 1.384(7)
C19 C23 1.517(6)
C20 C21 1.397(6)
C20 H20A 0.9500
C21 C22 1.516(6)
C22 H22A 0.9800
C22 H22B 0.9800
C22 H22C 0.9800
C23 H23A 0.9800
C23 H23B 0.9800
C23 H23C 0.9800
C24 H24A 0.9800
C24 H24B 0.9800
C24 H24C 0.9800
C25 C26 1.411(5)
C25 C30 1.415(5)
C26 C27 1.397(6)
C26 C33 1.513(6)
C27 C28 1.383(6)
C27 H27A 0.9500
C28 C29 1.392(6)
C28 C32 1.510(6)
C29 C30 1.396(6)
C29 H29A 0.9500
C30 C31 1.516(6)
C31 H31A 0.9800
C31 H31B 0.9800
C31 H31D 0.9800
C32 H32A 0.9800
C32 H32D 0.9800
C32 H32B 0.9800
C33 H33D 0.9800
C33 H33A 0.9800
C33 H33B 0.9800
